data_7716760
loop_
_publ_author_name
'Dong, Wen-Shuai'
'Mei, Hao-Zheng'
'Yu, Qi-Yao'
'Xu, Mei-Qi'
'Li, Zong-You'
'Zhang, Jian-Guo'

_publ_section_title
;
 Structure and performance regulation of energetic complexes through
 multifunctional molecular self-assembly.
;
_journal_issue 33
_journal_name_full 'Dalton transactions (Cambridge, England : 2003)'
_journal_page_first 13925
_journal_page_last 13932
_journal_paper_doi 10.1039/d4dt00830h
_journal_volume 53
_journal_year 2024
_chemical_absolute_configuration unk
_chemical_formula_moiety 'C2 N4 O8, C6 H24 N6 Ni'
_chemical_formula_sum 'C8 H24 N10 Ni O8'
_chemical_formula_weight 447.036
_space_group_crystal_system hexagonal
_space_group_IT_number 178
_space_group_name_Hall 'P 61 2 (0 0 5)'
_space_group_name_H-M_alt 'P 61 2 2'
_symmetry_Int_Tables_number 178
_audit_creation_date 2024-07-12
_audit_creation_method
;
Olex2 1.5-dev
(compiled 2024.05.30 svn.r93eb12d9 for OlexSys, GUI svn.r6697)
;
_audit_update_record
;
2024-07-19 deposited with the CCDC.	2024-07-23 downloaded from the CCDC.
;
_cell_angle_alpha 90
_cell_angle_beta 90
_cell_angle_gamma 120
_cell_formula_units_Z 6
_cell_length_a 9.3410(9)
_cell_length_b 9.3410(9)
_cell_length_c 35.710(3)
_cell_measurement_reflns_used 5530
_cell_measurement_temperature 298(2)
_cell_measurement_theta_max 24.196
_cell_measurement_theta_min 2.518
_cell_volume 2698.4(4)
_computing_data_collection 'APEX2 (Bruker AXS Inc., Madison, Wisconsin, USA, 2012)'
_computing_molecular_graphics 'Olex2 1.5-dev (Dolomanov et al., 2009)'
_computing_publication_material 'Olex2 1.5-dev (Dolomanov et al., 2009)'
_computing_structure_refinement 'olex2.refine 1.5-dev (Bourhis et al., 2015)'
_computing_structure_solution 'SHELXL-2019/2 (Sheldrick, 2019)'
_diffrn_ambient_temperature 298.15
_diffrn_measured_fraction_theta_full 0.9990
_diffrn_measured_fraction_theta_max 0.9990
_diffrn_measurement_device_type 'CCD area detector'
_diffrn_measurement_method 'phi and omega scans'
_diffrn_radiation_type 'Mo K\a'
_diffrn_radiation_wavelength 0.71073
_diffrn_reflns_av_R_equivalents 0.0629
_diffrn_reflns_av_unetI/netI 0.0415
_diffrn_reflns_Laue_measured_fraction_full 0.9990
_diffrn_reflns_Laue_measured_fraction_max 0.9990
_diffrn_reflns_limit_h_max 11
_diffrn_reflns_limit_h_min -12
_diffrn_reflns_limit_k_max 11
_diffrn_reflns_limit_k_min -12
_diffrn_reflns_limit_l_max 42
_diffrn_reflns_limit_l_min -47
_diffrn_reflns_number 17347
_diffrn_reflns_point_group_measured_fraction_full 0.9994
_diffrn_reflns_point_group_measured_fraction_max 0.9994
_diffrn_reflns_theta_full 25.0171
_diffrn_reflns_theta_max 25.02
_diffrn_reflns_theta_min 2.52
_exptl_absorpt_coefficient_mu 1.141
_exptl_absorpt_correction_T_max 0.7258
_exptl_absorpt_correction_T_min 0.6775
_exptl_absorpt_correction_type multi-scan
_exptl_absorpt_process_details sadabs
_exptl_crystal_colour yellow
_exptl_crystal_colour_primary yellow
_exptl_crystal_density_diffrn 1.651
_exptl_crystal_description needle
_exptl_crystal_F_000 1407.384
_exptl_crystal_size_max 0.37
_exptl_crystal_size_mid 0.35
_exptl_crystal_size_min 0.3
_refine_diff_density_max 0.5257
_refine_diff_density_min -0.4648
_refine_diff_density_rms 0.0935
_refine_ls_abs_structure_details 'Hooft, R.W.W., Straver, L.H., Spek, A.L. (2010). J. Appl. Cryst., 43, 665-668.'
_refine_ls_abs_structure_Flack -0.022(12)
_refine_ls_d_res_high 0.8403
_refine_ls_d_res_low 8.0895
_refine_ls_extinction_coef 0.0098(8)
_refine_ls_extinction_expression Fc^*^=kFc[1+0.001xFc^2^\l^3^/sin(2\q)]^-1/4^
_refine_ls_goodness_of_fit_ref 1.0466
_refine_ls_hydrogen_treatment constr
_refine_ls_matrix_type full
_refine_ls_number_constraints 6
_refine_ls_number_parameters 137
_refine_ls_number_reflns 1592
_refine_ls_number_restraints 0
_refine_ls_restrained_S_all 1.0466
_refine_ls_R_factor_all 0.0519
_refine_ls_R_factor_gt 0.0495
_refine_ls_shift/su_max 0.0007
_refine_ls_shift/su_mean 0.0000
_refine_ls_structure_factor_coef Fsqd
_refine_ls_weighting_details 'w=1/[\s^2^(Fo^2^)+(0.0000P)^2^+10.3988P] where P=(Fo^2^+2Fc^2^)/3'
_refine_ls_weighting_scheme calc
_refine_ls_wR_factor_gt 0.1021
_refine_ls_wR_factor_ref 0.1030
_reflns_Friedel_coverage 1.000
_reflns_limit_h_max 9
_reflns_limit_h_min -9
_reflns_limit_k_max 5
_reflns_limit_k_min -5
_reflns_limit_l_max 42
_reflns_limit_l_min -40
_reflns_number_gt 1499
_reflns_number_total 1592
_reflns_threshold_expression I>=2u(I)
_cod_data_source_file d4dt00830h2.cif
_cod_data_source_block 200728j
_cod_depositor_comments 'Adding full bibliography for 7716752--7716760.cif.'
_cod_original_sg_symbol_Hall ' P 61 2 (0 0 5)'
_cod_database_code 7716760
_olex2_refinement_description
;
1. Twinned data refinement
 Scales: 0.95(4)
 0.05(4)
2.a Secondary CH2 refined with riding coordinates:
 N1(H1a,H1b), N2(H2a,H2b), N3(H3a,H3b), C1(H1c,H1d), C2(H2c,H2d), C3(H3c,H3d)
;
_olex2_submission_special_instructions 'No special instructions were received'

loop_
_space_group_symop_id
_space_group_symop_operation_xyz
1 x,y,z
2 x-y,x,z+1/6
3 y,-x+y,z+5/6
4 -y,x-y,z+1/3
5 -x+y,-x,z+2/3
6 x-y,-y,-z
7 -x,-x+y,-z+2/3
8 -x,-y,z+1/2
9 y,x,-z+1/3
10 -y,-x,-z+5/6
11 -x+y,y,-z+1/2
12 x,x-y,-z+1/6

loop_
_atom_site_label
_atom_site_type_symbol
_atom_site_fract_x
_atom_site_fract_y
_atom_site_fract_z
_atom_site_U_iso_or_equiv
_atom_site_adp_type
_atom_site_occupancy
_atom_site_site_symmetry_order
_atom_site_refinement_flags_posn
_atom_site_refinement_flags_adp
_atom_site_refinement_flags_occupancy
O1 O 0.9971(6) 0.8691(5) -0.03141(13) 0.0630(13) Uani 1.000000 1 . . .
O2 O 0.8369(5) 0.6723(5) 0.00601(12) 0.0482(10) Uani 1.000000 1 . . .
O3 O 0.5957(5) 0.7045(5) 0.03123(14) 0.0722(15) Uani 1.000000 1 . . .
O4 O 0.6643(6) 0.9560(6) 0.04247(14) 0.0746(15) Uani 1.000000 1 . . .
N4 N 0.8874(5) 0.8146(5) -0.00740(12) 0.0372(10) Uani 1.000000 1 . . .
N5 N 0.6932(5) 0.8539(6) 0.02760(14) 0.0496(13) Uani 1.000000 1 . . .
C4 C 0.8320(6) 0.9150(7) 0.00495(14) 0.0373(12) Uani 1.000000 1 . . .
Ni1 Ni 0.09093(11) 0.54547(5) 0.08333333333333333 0.0261(3) Uani 1.000000 2 S T P
N1 N 0.2732(5) 0.4743(6) 0.08083(13) 0.0394(10) Uani 1.000000 1 . . .
H1a H 0.2511(5) 0.4024(6) 0.06196(13) 0.039(16) Uiso 1.000000 1 R . .
H1b H 0.3735(5) 0.5634(6) 0.07688(13) 0.035(15) Uiso 1.000000 1 R . .
N2 N 0.1056(6) 0.5104(5) 0.14122(10) 0.0329(10) Uani 1.000000 1 . . .
H2a H 0.1132(6) 0.5969(5) 0.15407(10) 0.058(19) Uiso 1.000000 1 R . .
H2b H 0.0143(6) 0.4182(5) 0.14889(10) 0.10(3) Uiso 1.000000 1 R . .
N3 N -0.1102(5) 0.2981(5) 0.07690(14) 0.0362(11) Uani 1.000000 1 . . .
H3a H -0.0968(5) 0.2532(5) 0.05585(14) 0.16(4) Uiso 1.000000 1 R . .
H3b H -0.1134(5) 0.2359(5) 0.09648(14) 0.09(3) Uiso 1.000000 1 R . .
C1 C 0.2706(8) 0.3968(8) 0.11683(16) 0.0489(16) Uani 1.000000 1 . . .
H1c H 0.1791(8) 0.2839(8) 0.11736(16) 0.035(14) Uiso 1.000000 1 R . .
H1d H 0.3725(8) 0.3944(8) 0.12008(16) 0.09(2) Uiso 1.000000 1 R . .
C2 C 0.2518(8) 0.4956(8) 0.14797(15) 0.0528(16) Uani 1.000000 1 . . .
H2c H 0.3492(8) 0.6047(8) 0.14909(15) 0.08(3) Uiso 1.000000 1 R . .
H2d H 0.2409(8) 0.4411(8) 0.17178(15) 0.08(2) Uiso 1.000000 1 R . .
C3 C -0.2610(9) 0.3029(10) 0.0750(4) 0.100(3) Uani 1.000000 1 . . .
H3c H -0.3480(9) 0.2027(10) 0.0863(4) 0.14(4) Uiso 1.000000 1 R . .
H3d H -0.2895(9) 0.3011(10) 0.0488(4) 0.21(7) Uiso 1.000000 1 R . .

loop_
_atom_site_aniso_label
_atom_site_aniso_U_11
_atom_site_aniso_U_22
_atom_site_aniso_U_33
_atom_site_aniso_U_12
_atom_site_aniso_U_13
_atom_site_aniso_U_23
O1 0.054(3) 0.050(3) 0.084(3) 0.025(2) 0.024(2) -0.005(2)
O2 0.046(2) 0.034(2) 0.065(3) 0.020(2) -0.015(2) 0.0023(19)
O3 0.055(3) 0.041(3) 0.098(4) 0.007(2) 0.028(3) -0.002(2)
O4 0.055(3) 0.056(3) 0.097(4) 0.016(2) 0.025(3) -0.030(3)
N4 0.028(2) 0.039(3) 0.047(3) 0.018(2) -0.007(2) -0.009(2)
N5 0.034(3) 0.039(3) 0.066(3) 0.011(2) 0.003(2) -0.013(3)
C4 0.030(3) 0.031(3) 0.047(3) 0.013(2) 0.002(2) -0.008(3)
Ni1 0.0271(5) 0.0262(4) 0.0253(4) 0.0135(3) -0.000000 0.0017(3)
N1 0.038(2) 0.035(2) 0.048(3) 0.021(2) 0.002(2) 0.007(2)
N2 0.039(3) 0.029(2) 0.029(2) 0.0156(19) 0.0001(19) 0.0007(18)
N3 0.025(2) 0.032(2) 0.048(3) 0.0120(19) 0.003(2) -0.004(2)
C1 0.045(4) 0.047(4) 0.061(4) 0.028(3) 0.001(3) 0.018(3)
C2 0.048(4) 0.065(4) 0.045(3) 0.028(4) -0.009(3) 0.009(3)
C3 0.036(4) 0.060(5) 0.209(11) 0.027(4) -0.023(6) -0.054(6)

loop_
_atom_type_symbol
_atom_type_scat_dispersion_real
_atom_type_scat_dispersion_imag
_atom_type_scat_Cromer_Mann_a1
_atom_type_scat_Cromer_Mann_a2
_atom_type_scat_Cromer_Mann_a3
_atom_type_scat_Cromer_Mann_a4
_atom_type_scat_Cromer_Mann_b1
_atom_type_scat_Cromer_Mann_b2
_atom_type_scat_Cromer_Mann_b3
_atom_type_scat_Cromer_Mann_b4
_atom_type_scat_Cromer_Mann_c
_atom_type_scat_source
_atom_type_scat_dispersion_source
C 0.00313 0.00162 2.31000 1.02000 1.58860 0.86500 20.84390 10.20750 0.56870 51.65120 0.21560 'International Tables Volume C Table 6.1.1.4 (pp. 500-502)' 'Brennan, Cowan, Rev. Sci. Instrum., 1992, 63, 850'
H 0.00000 0.00000 0.49300 0.32291 0.14019 0.04081 10.51090 26.12570 3.14236 57.79970 0.00304 'International Tables Volume C Table 6.1.1.4 (pp. 500-502)' 'Brennan, Cowan, Rev. Sci. Instrum., 1992, 63, 850'
N 0.00612 0.00332 12.21260 3.13220 2.01250 1.16630 0.00570 9.89330 28.99750 0.58260 -11.52900 'International Tables Volume C Table 6.1.1.4 (pp. 500-502)' 'Brennan, Cowan, Rev. Sci. Instrum., 1992, 63, 850'
Ni 0.34081 1.11732 12.83760 7.29200 4.44380 2.38000 3.87850 0.25650 12.17630 66.34210 1.03410 'International Tables Volume C Table 6.1.1.4 (pp. 500-502)' 'Brennan, Cowan, Rev. Sci. Instrum., 1992, 63, 850'
O 0.01085 0.00610 3.04850 2.28680 1.54630 0.86700 13.27710 5.70110 0.32390 32.90890 0.25080 'International Tables Volume C Table 6.1.1.4 (pp. 500-502)' 'Brennan, Cowan, Rev. Sci. Instrum., 1992, 63, 850'

loop_
_geom_angle_atom_site_label_1
_geom_angle_atom_site_label_2
_geom_angle_atom_site_label_3
_geom_angle
_geom_angle_site_symmetry_1
_geom_angle_site_symmetry_3
_geom_angle_publ_flag
O2 N4 O1 119.6(5) . . ?
C4 N4 O1 117.9(5) . . ?
C4 N4 O2 122.4(4) . . ?
O4 N5 O3 120.4(5) . . ?
C4 N5 O3 122.5(5) . . ?
C4 N5 O4 117.0(5) . . ?
N5 C4 N4 120.5(5) . . ?
C4 C4 N4 120.1(4) 6_675 . ?
C4 C4 N5 119.4(4) 6_675 . ?
N1 Ni1 N1 91.7(2) 12_565 . y
N2 Ni1 N1 93.08(17) 12_565 . y
N2 Ni1 N1 82.40(17) . . y
N2 Ni1 N1 82.40(17) 12_565 12_565 y
N2 Ni1 N1 93.08(17) . 12_565 y
N2 Ni1 N2 173.5(2) . 12_565 y
N3 Ni1 N1 173.22(17) . 12_565 y
N3 Ni1 N1 173.22(17) 12_565 . y
N3 Ni1 N1 93.81(16) . . y
N3 Ni1 N1 93.81(16) 12_565 12_565 y
N3 Ni1 N2 93.32(17) . 12_565 y
N3 Ni1 N2 93.32(17) 12_565 . y
N3 Ni1 N2 91.59(18) . . y
N3 Ni1 N2 91.59(18) 12_565 12_565 y
N3 Ni1 N3 81.0(2) 12_565 . y
H1a N1 Ni1 110.22(13) . . ?
H1b N1 Ni1 110.22(12) . . ?
H1b N1 H1a 108.5 . . ?
C1 N1 Ni1 107.5(3) . . ?
C1 N1 H1a 110.2(3) . . ?
C1 N1 H1b 110.2(3) . . ?
H2a N2 Ni1 110.05(10) . 12_565 ?
H2b N2 Ni1 110.05(12) . 12_565 ?
H2b N2 H2a 108.4 . . ?
C2 N2 Ni1 108.3(3) . 12_565 ?
C2 N2 H2a 110.0(3) . . ?
C2 N2 H2b 110.0(3) . . ?
H3a N3 Ni1 109.99(12) . . ?
H3b N3 Ni1 109.99(13) . . ?
H3b N3 H3a 108.4 . . ?
C3 N3 Ni1 108.5(4) . . ?
C3 N3 H3a 110.0(5) . . ?
C3 N3 H3b 110.0(6) . . ?
H1c C1 N1 109.9(3) . . ?
H1d C1 N1 109.9(3) . . ?
H1d C1 H1c 108.3 . . ?
C2 C1 N1 108.7(4) . . ?
C2 C1 H1c 109.9(3) . . ?
C2 C1 H1d 109.9(3) . . ?
C1 C2 N2 109.7(5) . . ?
H2c C2 N2 109.7(3) . . ?
H2c C2 C1 109.7(3) . . ?
H2d C2 N2 109.7(3) . . ?
H2d C2 C1 109.7(3) . . ?
H2d C2 H2c 108.2 . . ?
C3 C3 N3 116.7(6) 12_565 . ?
H3c C3 N3 108.1(5) . . ?
H3d C3 N3 108.1(6) . . ?
H3d C3 H3c 107.303878744(17) . . ?

loop_
_geom_bond_atom_site_label_1
_geom_bond_atom_site_label_2
_geom_bond_distance
_geom_bond_site_symmetry_2
_geom_bond_publ_flag
O1 N4 1.234(6) . ?
O2 N4 1.262(6) . ?
O3 N5 1.233(6) . ?
O4 N5 1.234(6) . ?
N4 C4 1.351(7) . ?
N5 C4 1.386(6) . ?
C4 C4 1.420(11) 6_675 ?
Ni1 N1 2.117(4) . y
Ni1 N1 2.117(4) 12_565 y
Ni1 N2 2.108(4) 12_565 y
Ni1 N2 2.108(4) . y
Ni1 N3 2.140(4) 12_565 y
Ni1 N3 2.140(4) . y
N1 H1a 0.9000 . ?
N1 H1b 0.9000 . ?
N1 C1 1.470(6) . ?
N2 H2a 0.9000 . ?
N2 H2b 0.9000 . ?
N2 C2 1.459(7) . ?
N3 H3a 0.9000 . ?
N3 H3b 0.9000 . ?
N3 C3 1.434(7) . ?
C1 H1c 0.9700 . ?
C1 H1d 0.9700 . ?
C1 C2 1.511(8) . ?
C2 H2c 0.9700 . ?
C2 H2d 0.9700 . ?
C3 C3 1.380(15) 12_565 ?
C3 H3c 0.9700 . ?
C3 H3d 0.9700 . ?

loop_
_geom_torsion_atom_site_label_1
_geom_torsion_atom_site_label_2
_geom_torsion_atom_site_label_3
_geom_torsion_atom_site_label_4
_geom_torsion
_geom_torsion_site_symmetry_1
_geom_torsion_site_symmetry_2
_geom_torsion_site_symmetry_3
_geom_torsion_site_symmetry_4
_geom_torsion_publ_flag
O1 N4 C4 N5 170.4(5) . . . . ?
O1 N4 C4 C4 -10.2(6) . . . 6_675 ?
O2 N4 C4 N5 -13.2(5) . . . . ?
O2 N4 C4 C4 166.2(5) . . . 6_675 ?
O3 N5 C4 N4 -15.3(7) . . . . ?
O3 N5 C4 C4 165.3(6) . . . 6_675 ?
O4 N5 C4 N4 169.2(5) . . . . ?
O4 N5 C4 C4 -10.2(6) . . . 6_675 ?
N4 C4 C4 N4 -65.1(4) . . 6_675 6_675 ?
N4 C4 C4 N5 114.3(6) . . 6_675 6_675 ?
N5 C4 C4 N5 -66.3(4) . . 6_675 6_675 ?
Ni1 N1 C1 C2 -41.5(4) 12_565 . . . ?
Ni1 N1 C1 C2 -41.5(4) . . . . ?
Ni1 N2 C2 C1 -38.9(3) 12_565 . . . ?
Ni1 N2 C2 C1 -38.9(3) . . . . ?
Ni1 N3 C3 C3 -25.1(8) . . . 12_565 ?
Ni1 N3 C3 C3 -25.1(8) . 12_565 12_565 . ?
N1 C1 C2 N2 54.9(5) . . . . ?
N3 C3 C3 N3 35.2(11) . . 12_565 12_565 ?

loop_
_twin_individual_id
_twin_individual_mass_fraction_refined
1 0.95(4)
2 0.05(4)
